data_4506956
loop_
_publ_author_name
'Sun, Haoran'
'Tottempudi, Usha K.'
'Mottishaw, Jeffery D.'
'Basa, Prem N.'
'Putta, Anjaneyulu'
'Sykes, Andrew G.'

_publ_section_title
;
 Strengthening \p--\p Interactions While Suppressing
 Csp2--H&#x00B7;&#x00B7;&#x00B7;\p (T-Shaped) Interactions via
 Perfluoroalkylation: A Crystallographic and Computational Study That
 Supports the Beneficial Formation of 1-D \p--\p Stacked Aromatic
 Materials
;
_journal_issue 11
_journal_name_full 'Crystal Growth &amp; Design'
_journal_page_first 5655
_journal_paper_doi 10.1021/cg301151u
_journal_volume 12
_journal_year 2012
_chemical_formula_moiety 'C46 H6 F68'
_chemical_formula_sum 'C46 H6 F68'
_chemical_formula_weight 1850.51
_chemical_melting_point 95.0(10)
_chemical_name_common TetraC8F17anthracene
_chemical_name_systematic '2,6,9,10-tetraperfluorooctyl anthracene'
_space_group_IT_number 2
_symmetry_cell_setting triclinic
_symmetry_space_group_name_Hall '-P 1'
_symmetry_space_group_name_H-M 'P -1'
_atom_sites_solution_hydrogens geom
_atom_sites_solution_primary direct
_atom_sites_solution_secondary difmap
_audit_creation_method SHELXL-97
_cell_angle_alpha 83.884(2)
_cell_angle_beta 86.413(2)
_cell_angle_gamma 88.345(2)
_cell_formula_units_Z 1
_cell_length_a 6.2272(8)
_cell_length_b 15.073(2)
_cell_length_c 15.876(2)
_cell_measurement_reflns_used 4707
_cell_measurement_temperature 100(2)
_cell_measurement_theta_max 25.58
_cell_measurement_theta_min 2.59
_cell_volume 1478.4(3)
_computing_cell_refinement 'Bruker SMART'
_computing_data_collection 'Bruker SMART'
_computing_data_reduction 'Bruker SAINT'
_computing_molecular_graphics 'Bruker SHELXTL'
_computing_publication_material 'Bruker SHELXTL'
_computing_structure_refinement 'SHELXL-97 (Sheldrick, 1997)'
_computing_structure_solution 'Bruker SHELXTL'
_diffrn_ambient_temperature 100(2)
_diffrn_detector_area_resol_mean 0
_diffrn_measured_fraction_theta_full 0.995
_diffrn_measured_fraction_theta_max 0.995
_diffrn_measurement_device_type 'CCD area detector'
_diffrn_measurement_method 'phi and omega scans'
_diffrn_radiation_monochromator graphite
_diffrn_radiation_source 'fine-focus sealed tube'
_diffrn_radiation_type MoK\a
_diffrn_radiation_wavelength 0.71073
_diffrn_reflns_av_R_equivalents 0.0476
_diffrn_reflns_av_sigmaI/netI 0.0654
_diffrn_reflns_limit_h_max 7
_diffrn_reflns_limit_h_min -7
_diffrn_reflns_limit_k_max 18
_diffrn_reflns_limit_k_min -18
_diffrn_reflns_limit_l_max 19
_diffrn_reflns_limit_l_min -19
_diffrn_reflns_number 15106
_diffrn_reflns_theta_full 25.62
_diffrn_reflns_theta_max 25.62
_diffrn_reflns_theta_min 1.77
_diffrn_standards_decay_% 0
_diffrn_standards_interval_count 0
_diffrn_standards_interval_time 0
_diffrn_standards_number 0
_exptl_absorpt_coefficient_mu 0.273
_exptl_absorpt_correction_T_max 0.986
_exptl_absorpt_correction_T_min 0.952
_exptl_absorpt_correction_type multi-scan
_exptl_absorpt_process_details SADABS
_exptl_crystal_colour Colorless
_exptl_crystal_density_diffrn 2.079
_exptl_crystal_density_method 'not measured'
_exptl_crystal_description Needle
_exptl_crystal_F_000 894
_exptl_crystal_size_max 0.32
_exptl_crystal_size_mid 0.15
_exptl_crystal_size_min 0.05
_refine_diff_density_max 0.900
_refine_diff_density_min -0.627
_refine_diff_density_rms 0.125
_refine_ls_extinction_method none
_refine_ls_goodness_of_fit_ref 1.065
_refine_ls_hydrogen_treatment constr
_refine_ls_matrix_type full
_refine_ls_number_parameters 514
_refine_ls_number_reflns 5566
_refine_ls_number_restraints 0
_refine_ls_restrained_S_all 1.065
_refine_ls_R_factor_all 0.1456
_refine_ls_R_factor_gt 0.0895
_refine_ls_shift/su_max 0.000
_refine_ls_shift/su_mean 0.000
_refine_ls_structure_factor_coef Fsqd
_refine_ls_weighting_details 'calc w=1/[\s^2^(Fo^2^)+(0.1492P)^2^+3.9575P] where P=(Fo^2^+2Fc^2^)/3'
_refine_ls_weighting_scheme calc
_refine_ls_wR_factor_gt 0.2423
_refine_ls_wR_factor_ref 0.2862
_reflns_number_gt 3242
_reflns_number_total 5591
_reflns_threshold_expression >2sigma(I)
_cod_data_source_file cg301151u_si_002.cif
_cod_data_source_block 11068
_cod_depositor_comments
;
The following automatic conversions were performed:

'_chemical_melting_point' value '94-96' was changed to '95.0(10)' -
the average value was taken and precision was
estimated.

'_symmetry_cell_setting' value 'Triclinic' changed to
'triclinic' according to
/home/saulius/struct/CIF-dictionaries/cif_core.dic dictionary named
'cif_core.dic' version 2.4.2 from 2011-04-26.

Automatic conversion script
Id: cif_fix_values 1891 2012-01-12 08:04:46Z andrius 
;
_cod_database_code 4506956

loop_
_symmetry_equiv_pos_as_xyz
'x, y, z'
'-x, -y, -z'

loop_
_atom_site_label
_atom_site_type_symbol
_atom_site_fract_x
_atom_site_fract_y
_atom_site_fract_z
_atom_site_U_iso_or_equiv
_atom_site_adp_type
_atom_site_occupancy
_atom_site_symmetry_multiplicity
_atom_site_calc_flag
_atom_site_refinement_flags
F5 F 0.2387(6) 0.2038(2) 0.8143(2) 0.0402(9) Uani 1 1 d .
F20 F 0.8259(5) 0.6411(2) 0.7999(2) 0.0301(8) Uani 1 1 d .
F21 F 0.6089(5) 0.5301(3) 0.7918(2) 0.0405(10) Uani 1 1 d .
F18 F 1.1688(5) 0.5085(2) 0.7741(2) 0.0352(9) Uani 1 1 d .
F3 F 0.6034(5) 0.2079(3) 0.8866(2) 0.0396(9) Uani 1 1 d .
F2 F 0.2122(5) 0.2787(3) 1.0341(2) 0.0389(9) Uani 1 1 d .
F22 F 1.0127(6) 0.6282(3) 0.6497(2) 0.0427(10) Uani 1 1 d .
F1 F 0.2791(6) 0.3414(2) 0.9043(2) 0.0377(9) Uani 1 1 d .
F6 F 0.0552(5) 0.1680(3) 0.9355(3) 0.0423(10) Uani 1 1 d .
F4 F 0.4715(6) 0.1423(2) 1.0078(2) 0.0424(10) Uani 1 1 d .
F7 F 0.4902(6) 0.0414(3) 0.8640(3) 0.0473(11) Uani 1 1 d .
F19 F 0.9240(6) 0.4111(2) 0.7970(2) 0.0355(9) Uani 1 1 d .
F9 F 0.2566(8) 0.0574(3) 0.7335(3) 0.0600(13) Uani 1 1 d .
F25 F 0.4906(7) 0.5560(3) 0.6286(3) 0.0527(12) Uani 1 1 d .
F24 F 0.5640(6) 0.6814(3) 0.6741(2) 0.0483(11) Uani 1 1 d .
F23 F 0.8838(7) 0.4949(3) 0.6393(2) 0.0476(11) Uani 1 1 d .
F27 F 0.8050(8) 0.6008(3) 0.4924(2) 0.0584(12) Uani 1 1 d .
F8 F 0.2195(8) 0.0100(3) 0.9539(3) 0.0558(12) Uani 1 1 d .
F26 F 0.7977(7) 0.7341(3) 0.5345(2) 0.0550(12) Uani 1 1 d .
F31 F 0.6908(7) 0.7298(4) 0.3642(3) 0.0635(13) Uani 1 1 d .
F32 F 0.3450(7) 0.8256(4) 0.2907(3) 0.0644(13) Uani 1 1 d .
F10 F -0.0436(7) 0.0640(3) 0.8111(4) 0.0734(16) Uani 1 1 d .
F28 F 0.3318(7) 0.7183(4) 0.5404(3) 0.0704(16) Uani 1 1 d .
C9 C 0.2459(9) 0.1586(4) 0.8927(4) 0.0298(14) Uani 1 1 d .
F30 F 0.5341(9) 0.8333(3) 0.4293(3) 0.0761(15) Uani 1 1 d .
F29 F 0.3978(10) 0.6084(4) 0.4647(4) 0.093(2) Uani 1 1 d .
C8 C 0.4239(9) 0.1993(4) 0.9397(4) 0.0270(13) Uani 1 1 d .
F11 F 0.3244(12) -0.1123(3) 0.8271(4) 0.099(2) Uani 1 1 d .
C6 C 0.5564(9) 0.3378(4) 0.9994(4) 0.0276(13) Uani 1 1 d .
F12 F -0.0121(16) -0.1016(5) 0.8700(4) 0.136(3) Uani 1 1 d .
C2 C 0.8434(10) 0.4466(4) 0.9697(4) 0.0277(13) Uani 1 1 d .
F13 F 0.2525(13) -0.0985(4) 0.6648(4) 0.104(2) Uani 1 1 d .
C5 C 0.6097(9) 0.3241(4) 1.0856(4) 0.0306(14) Uani 1 1 d .
H5 H 0.5365 0.2806 1.1236 0.037 Uiso 1 1 calc R
C3 C 0.8787(9) 0.4402(4) 1.0587(4) 0.0289(13) Uani 1 1 d .
C4 C 0.7637(9) 0.3727(4) 1.1136(4) 0.0270(13) Uani 1 1 d .
H4 H 0.7977 0.3620 1.1714 0.032 Uiso 1 1 calc R
C1 C 0.6722(10) 0.3957(4) 0.9437(4) 0.0284(13) Uani 1 1 d .
H1 H 0.6387 0.4026 0.8857 0.034 Uiso 1 1 calc R
C18 C 0.6448(11) 0.6168(5) 0.6277(4) 0.0391(16) Uani 1 1 d .
F34 F 0.1411(9) 0.7631(7) 0.3912(5) 0.170(5) Uani 1 1 d .
C17 C 0.8413(11) 0.5735(5) 0.6701(4) 0.0380(16) Uani 1 1 d .
C7 C 0.3682(9) 0.2909(4) 0.9705(4) 0.0300(14) Uani 1 1 d .
C16 C 0.8121(11) 0.5593(5) 0.7689(4) 0.0403(16) Uani 1 1 d .
F14 F 0.0712(16) -0.2013(4) 0.7418(5) 0.136(3) Uani 1 1 d .
C23 C 0.9719(10) 0.5032(4) 0.9118(4) 0.0339(15) Uani 1 1 d .
F33 F 0.3347(16) 0.6858(6) 0.3029(5) 0.152(4) Uani 1 1 d .
C11 C 0.1542(11) 0.0276(5) 0.8081(5) 0.0426(17) Uani 1 1 d .
C10 C 0.2826(11) 0.0574(4) 0.8804(4) 0.0360(15) Uani 1 1 d .
C15 C 0.9722(10) 0.4945(4) 0.8146(4) 0.0376(16) Uani 1 1 d .
C19 C 0.6835(10) 0.6570(5) 0.5353(4) 0.0412(17) Uani 1 1 d .
C20 C 0.4793(12) 0.6849(5) 0.4885(5) 0.0482(19) Uani 1 1 d .
C21 C 0.5100(12) 0.7476(6) 0.4062(5) 0.049(2) Uani 1 1 d .
C13 C 0.073(2) -0.1109(6) 0.7267(6) 0.076(3) Uani 1 1 d .
C22 C 0.3237(16) 0.7601(8) 0.3480(7) 0.082(3) Uani 1 1 d .
C12 C 0.1364(17) -0.0752(5) 0.8091(6) 0.062(2) Uani 1 1 d .
F15 F -0.096(2) 0.0046(7) 0.6560(9) 0.240(9) Uani 1 1 d .
F17 F -0.132(2) -0.1248(6) 0.6156(7) 0.224(6) Uani 1 1 d .
F16 F -0.269(2) -0.0929(13) 0.7417(13) 0.299(12) Uani 1 1 d .
C14 C -0.118(3) -0.0738(15) 0.6874(15) 0.143(7) Uani 1 1 d .

loop_
_atom_site_aniso_label
_atom_site_aniso_U_11
_atom_site_aniso_U_22
_atom_site_aniso_U_33
_atom_site_aniso_U_23
_atom_site_aniso_U_13
_atom_site_aniso_U_12
F5 0.053(2) 0.038(2) 0.030(2) 0.0059(16) -0.0206(17) -0.0108(17)
F20 0.0350(19) 0.0287(18) 0.0275(18) -0.0051(14) -0.0046(15) -0.0018(15)
F21 0.0183(17) 0.046(2) 0.054(2) 0.0086(18) -0.0016(16) -0.0046(15)
F18 0.0225(18) 0.047(2) 0.037(2) -0.0103(17) 0.0043(15) -0.0013(15)
F3 0.0272(19) 0.050(2) 0.045(2) -0.0208(18) 0.0001(16) -0.0077(16)
F2 0.0254(19) 0.056(2) 0.038(2) -0.0160(18) 0.0039(16) -0.0118(17)
F22 0.038(2) 0.054(2) 0.034(2) 0.0032(18) 0.0030(16) -0.0157(18)
F1 0.035(2) 0.035(2) 0.046(2) -0.0024(17) -0.0189(17) -0.0015(16)
F6 0.0241(19) 0.052(2) 0.054(2) -0.0172(19) -0.0046(17) -0.0094(16)
F4 0.055(2) 0.036(2) 0.038(2) 0.0023(17) -0.0252(18) -0.0010(18)
F7 0.034(2) 0.049(2) 0.064(3) -0.022(2) -0.0172(19) 0.0027(18)
F19 0.038(2) 0.033(2) 0.038(2) -0.0122(16) -0.0063(16) -0.0068(16)
F9 0.099(4) 0.049(3) 0.034(2) -0.0024(19) -0.013(2) -0.033(2)
F25 0.049(2) 0.066(3) 0.043(2) 0.008(2) -0.0148(19) -0.026(2)
F24 0.044(2) 0.075(3) 0.026(2) -0.004(2) -0.0054(17) 0.002(2)
F23 0.061(3) 0.046(2) 0.036(2) -0.0014(18) -0.0176(19) 0.001(2)
F27 0.075(3) 0.075(3) 0.023(2) 0.000(2) -0.006(2) 0.016(3)
F8 0.088(3) 0.035(2) 0.044(2) 0.0051(19) -0.008(2) -0.018(2)
F26 0.061(3) 0.067(3) 0.036(2) 0.011(2) -0.013(2) -0.034(2)
F31 0.054(3) 0.101(4) 0.030(2) 0.017(2) -0.003(2) 0.006(3)
F32 0.057(3) 0.095(4) 0.038(2) 0.015(2) -0.012(2) -0.001(3)
F10 0.041(3) 0.077(3) 0.114(4) -0.045(3) -0.038(3) 0.003(2)
F28 0.037(2) 0.128(5) 0.039(3) 0.023(3) -0.001(2) 0.003(3)
C9 0.025(3) 0.032(3) 0.033(3) -0.004(3) -0.007(3) -0.004(3)
F30 0.103(4) 0.065(3) 0.060(3) 0.007(3) -0.017(3) -0.015(3)
F29 0.111(5) 0.088(4) 0.081(4) 0.029(3) -0.060(3) -0.059(3)
C8 0.024(3) 0.032(3) 0.025(3) 0.002(3) -0.004(2) -0.004(2)
F11 0.160(6) 0.035(3) 0.113(5) -0.016(3) -0.085(5) 0.016(3)
C6 0.022(3) 0.031(3) 0.031(3) -0.006(3) -0.005(2) -0.003(2)
F12 0.228(9) 0.097(5) 0.084(4) -0.015(4) 0.035(5) -0.119(6)
C2 0.031(3) 0.030(3) 0.022(3) 0.001(2) -0.009(2) -0.006(3)
F13 0.136(6) 0.094(5) 0.094(5) -0.054(4) -0.022(4) 0.006(4)
C5 0.026(3) 0.036(3) 0.029(3) 0.000(3) 0.000(3) -0.007(3)
C3 0.026(3) 0.034(3) 0.027(3) -0.003(3) -0.002(2) -0.005(3)
C4 0.027(3) 0.033(3) 0.021(3) -0.001(2) -0.003(2) -0.005(3)
C1 0.033(3) 0.029(3) 0.024(3) -0.002(3) -0.008(3) -0.007(3)
C18 0.042(4) 0.045(4) 0.031(4) -0.003(3) -0.003(3) -0.018(3)
F34 0.036(3) 0.343(13) 0.101(5) 0.132(7) -0.020(3) -0.033(5)
C17 0.043(4) 0.044(4) 0.027(3) -0.006(3) 0.001(3) -0.010(3)
C7 0.022(3) 0.039(4) 0.029(3) -0.002(3) -0.004(3) -0.006(3)
C16 0.032(4) 0.049(4) 0.040(4) -0.006(3) 0.000(3) -0.012(3)
F14 0.257(10) 0.052(4) 0.109(5) -0.010(3) -0.059(6) -0.065(5)
C23 0.036(4) 0.039(4) 0.027(3) 0.001(3) -0.013(3) -0.013(3)
F33 0.230(10) 0.123(6) 0.111(6) 0.041(5) -0.116(7) -0.094(6)
C11 0.040(4) 0.042(4) 0.046(4) 0.000(3) -0.010(3) -0.007(3)
C10 0.038(4) 0.039(4) 0.032(4) -0.001(3) -0.009(3) -0.007(3)
C15 0.029(3) 0.039(4) 0.045(4) -0.005(3) -0.005(3) -0.001(3)
C19 0.029(3) 0.066(5) 0.029(4) -0.003(3) -0.004(3) -0.009(3)
C20 0.044(4) 0.059(5) 0.040(4) 0.006(4) -0.004(3) -0.014(4)
C21 0.041(4) 0.072(6) 0.035(4) 0.003(4) -0.014(3) -0.009(4)
C13 0.116(9) 0.048(5) 0.069(6) -0.008(5) -0.027(6) -0.037(5)
C22 0.064(6) 0.106(8) 0.071(7) 0.043(6) -0.026(5) -0.040(6)
C12 0.088(7) 0.041(5) 0.059(5) -0.004(4) -0.012(5) -0.026(5)
F15 0.337(17) 0.119(7) 0.317(15) -0.143(9) -0.283(15) 0.116(9)
F17 0.337(15) 0.134(7) 0.243(11) -0.106(8) -0.194(12) -0.006(8)
F16 0.119(9) 0.40(2) 0.44(3) -0.31(2) -0.014(12) -0.073(12)
C14 0.081(10) 0.153(16) 0.22(2) -0.087(15) -0.050(12) -0.012(10)

loop_
_atom_type_symbol
_atom_type_description
_atom_type_scat_dispersion_real
_atom_type_scat_dispersion_imag
_atom_type_scat_source
C C 0.0033 0.0016 'International Tables Vol C Tables 4.2.6.8 and 6.1.1.4'
H H 0.0000 0.0000 'International Tables Vol C Tables 4.2.6.8 and 6.1.1.4'
F F 0.0171 0.0103 'International Tables Vol C Tables 4.2.6.8 and 6.1.1.4'

loop_
_geom_angle_atom_site_label_1
_geom_angle_atom_site_label_2
_geom_angle_atom_site_label_3
_geom_angle
_geom_angle_site_symmetry_1
_geom_angle_site_symmetry_3
F6 C9 F5 109.2(5) . .
F6 C9 C8 109.4(5) . .
F5 C9 C8 108.1(5) . .
F6 C9 C10 108.2(5) . .
F5 C9 C10 107.2(5) . .
C8 C9 C10 114.6(5) . .
F4 C8 F3 108.0(5) . .
F4 C8 C7 108.1(5) . .
F3 C8 C7 107.9(5) . .
F4 C8 C9 108.8(5) . .
F3 C8 C9 108.3(5) . .
C7 C8 C9 115.5(5) . .
C1 C6 C5 119.6(5) . .
C1 C6 C7 120.2(5) . .
C5 C6 C7 120.2(5) . .
C23 C2 C1 122.7(5) . .
C23 C2 C3 119.7(5) . .
C1 C2 C3 117.6(5) . .
C4 C5 C6 120.4(5) . .
C4 C5 H5 119.8 . .
C6 C5 H5 119.8 . .
C23 C3 C2 119.5(5) 2_767 .
C23 C3 C4 123.1(5) 2_767 .
C2 C3 C4 117.4(5) . .
C5 C4 C3 122.1(5) . .
C5 C4 H4 118.9 . .
C3 C4 H4 118.9 . .
C6 C1 C2 122.1(5) . .
C6 C1 H1 118.9 . .
C2 C1 H1 118.9 . .
F25 C18 F24 106.9(5) . .
F25 C18 C17 109.5(6) . .
F24 C18 C17 108.6(5) . .
F25 C18 C19 106.9(5) . .
F24 C18 C19 108.6(6) . .
C17 C18 C19 116.0(6) . .
F23 C17 F22 109.3(5) . .
F23 C17 C18 108.3(5) . .
F22 C17 C18 108.4(5) . .
F23 C17 C16 109.9(5) . .
F22 C17 C16 107.3(5) . .
C18 C17 C16 113.6(6) . .
F2 C7 F1 107.2(5) . .
F2 C7 C6 110.5(5) . .
F1 C7 C6 110.4(5) . .
F2 C7 C8 107.5(5) . .
F1 C7 C8 106.3(5) . .
C6 C7 C8 114.6(5) . .
F21 C16 F20 106.4(5) . .
F21 C16 C15 108.1(5) . .
F20 C16 C15 107.9(5) . .
F21 C16 C17 109.0(5) . .
F20 C16 C17 108.4(5) . .
C15 C16 C17 116.6(6) . .
C2 C23 C3 120.6(6) . 2_767
C2 C23 C15 119.8(5) . .
C3 C23 C15 119.0(5) 2_767 .
F10 C11 F9 108.6(6) . .
F10 C11 C10 109.9(6) . .
F9 C11 C10 107.9(5) . .
F10 C11 C12 108.8(6) . .
F9 C11 C12 106.9(6) . .
C10 C11 C12 114.5(6) . .
F7 C10 F8 108.8(5) . .
F7 C10 C11 109.3(6) . .
F8 C10 C11 109.1(5) . .
F7 C10 C9 109.2(5) . .
F8 C10 C9 107.4(5) . .
C11 C10 C9 113.0(5) . .
F18 C15 F19 103.5(5) . .
F18 C15 C16 107.2(5) . .
F19 C15 C16 106.7(5) . .
F18 C15 C23 112.7(5) . .
F19 C15 C23 113.1(5) . .
C16 C15 C23 113.0(6) . .
F27 C19 F26 107.2(5) . .
F27 C19 C18 109.6(6) . .
F26 C19 C18 108.4(5) . .
F27 C19 C20 110.5(6) . .
F26 C19 C20 105.4(6) . .
C18 C19 C20 115.3(6) . .
F28 C20 F29 107.0(6) . .
F28 C20 C21 110.2(7) . .
F29 C20 C21 105.2(6) . .
F28 C20 C19 110.6(6) . .
F29 C20 C19 106.7(6) . .
C21 C20 C19 116.5(6) . .
F31 C21 F30 104.8(6) . .
F31 C21 C22 111.4(7) . .
F30 C21 C22 102.7(7) . .
F31 C21 C20 111.4(6) . .
F30 C21 C20 107.1(6) . .
C22 C21 C20 118.0(7) . .
F14 C13 F13 101.1(9) . .
F14 C13 C14 112.9(11) . .
F13 C13 C14 107.9(12) . .
F14 C13 C12 107.0(8) . .
F13 C13 C12 107.9(8) . .
C14 C13 C12 118.6(12) . .
F32 C22 F34 112.3(10) . .
F32 C22 F33 103.9(9) . .
F34 C22 F33 110.0(9) . .
F32 C22 C21 113.8(7) . .
F34 C22 C21 111.2(8) . .
F33 C22 C21 105.2(9) . .
F11 C12 F12 109.9(8) . .
F11 C12 C13 106.9(8) . .
F12 C12 C13 107.3(8) . .
F11 C12 C11 108.3(7) . .
F12 C12 C11 107.1(8) . .
C13 C12 C11 117.3(7) . .
F15 C14 F16 120(2) . .
F15 C14 C13 112.9(14) . .
F16 C14 C13 105(2) . .
F15 C14 F17 105.0(18) . .
F16 C14 F17 110.3(15) . .
C13 C14 F17 103.3(13) . .

loop_
_geom_bond_atom_site_label_1
_geom_bond_atom_site_label_2
_geom_bond_distance
_geom_bond_site_symmetry_2
F5 C9 1.357(7) .
F20 C16 1.382(8) .
F21 C16 1.367(7) .
F18 C15 1.358(7) .
F3 C8 1.359(7) .
F2 C7 1.359(7) .
F22 C17 1.369(7) .
F1 C7 1.367(7) .
F6 C9 1.342(7) .
F4 C8 1.349(7) .
F7 C10 1.322(8) .
F19 C15 1.362(8) .
F9 C11 1.349(8) .
F25 C18 1.344(7) .
F24 C18 1.350(8) .
F23 C17 1.343(8) .
F27 C19 1.332(8) .
F8 C10 1.345(8) .
F26 C19 1.379(8) .
F31 C21 1.308(9) .
F32 C22 1.272(10) .
F10 C11 1.334(8) .
F28 C20 1.321(9) .
C9 C8 1.550(8) .
C9 C10 1.567(9) .
F30 C21 1.394(10) .
F29 C20 1.372(9) .
C8 C7 1.536(9) .
F11 C12 1.318(11) .
C6 C1 1.363(8) .
C6 C5 1.420(8) .
C6 C7 1.506(8) .
F12 C12 1.333(11) .
C2 C23 1.411(9) .
C2 C1 1.437(8) .
C2 C3 1.438(8) .
F13 C13 1.445(13) .
C5 C4 1.348(8) .
C5 H5 0.9500 .
C3 C23 1.412(8) 2_767
C3 C4 1.444(8) .
C4 H4 0.9500 .
C1 H1 0.9500 .
C18 C17 1.530(10) .
C18 C19 1.534(9) .
F34 C22 1.293(13) .
C17 C16 1.561(9) .
C16 C15 1.536(10) .
F14 C13 1.359(11) .
C23 C3 1.412(8) 2_767
C23 C15 1.563(9) .
F33 C22 1.389(15) .
C11 C10 1.551(9) .
C11 C12 1.554(11) .
C19 C20 1.538(10) .
C20 C21 1.534(10) .
C21 C22 1.523(11) .
C13 C14 1.45(2) .
C13 C12 1.544(12) .
F15 C14 1.24(2) .
F17 C14 1.450(19) .
F16 C14 1.25(2) .
